data_7100037
_journal_name_full 'Chemical Communications'
_journal_paper_doi 10.1039/b503106k
_journal_year 2005
_chemical_formula_sum 'C79 H68 N3 P6 S6 U'
_chemical_formula_weight 1675.63
_chemical_name_common
;
tris(iminobis(diphenylphosphinosulfido)-N, S, S')-
uranium(iii) toluene solvate
;
_space_group_IT_number 167
_symmetry_cell_setting trigonal
_symmetry_space_group_name_Hall '-R 3 2"c'
_symmetry_space_group_name_H-M 'R -3 c :H'
_cell_angle_alpha 90.00
_cell_angle_beta 90.00
_cell_angle_gamma 120.00
_cell_formula_units_Z 6
_cell_length_a 15.0066(9)
_cell_length_b 15.0066(9)
_cell_length_c 56.107(4)
_cell_measurement_temperature 141(2)
_cell_volume 10942.4(12)
_diffrn_ambient_temperature 141(2)
_exptl_crystal_density_diffrn 1.526
_cod_original_sg_symbol_H-M 'R -3 c'
_cod_database_code 7100037

loop_
_symmetry_equiv_pos_as_xyz
'x, y, z'
'-y, x-y, z'
'-x+y, -x, z'
'y, x, -z+1/2'
'-x, -x+y, -z+1/2'
'x-y, -y, -z+1/2'
'x+2/3, y+1/3, z+1/3'
'-y+2/3, x-y+1/3, z+1/3'
'-x+y+2/3, -x+1/3, z+1/3'
'y+2/3, x+1/3, -z+5/6'
'-x+2/3, -x+y+1/3, -z+5/6'
'x-y+2/3, -y+1/3, -z+5/6'
'x+1/3, y+2/3, z+2/3'
'-y+1/3, x-y+2/3, z+2/3'
'-x+y+1/3, -x+2/3, z+2/3'
'y+1/3, x+2/3, -z+7/6'
'-x+1/3, -x+y+2/3, -z+7/6'
'x-y+1/3, -y+2/3, -z+7/6'
'-x, -y, -z'
'y, -x+y, -z'
'x-y, x, -z'
'-y, -x, z-1/2'
'x, x-y, z-1/2'
'-x+y, y, z-1/2'
'-x+2/3, -y+1/3, -z+1/3'
'y+2/3, -x+y+1/3, -z+1/3'
'x-y+2/3, x+1/3, -z+1/3'
'-y+2/3, -x+1/3, z-1/6'
'x+2/3, x-y+1/3, z-1/6'
'-x+y+2/3, y+1/3, z-1/6'
'-x+1/3, -y+2/3, -z+2/3'
'y+1/3, -x+y+2/3, -z+2/3'
'x-y+1/3, x+2/3, -z+2/3'
'-y+1/3, -x+2/3, z+1/6'
'x+1/3, x-y+2/3, z+1/6'
'-x+y+1/3, y+2/3, z+1/6'

loop_
_atom_site_label
_atom_site_type_symbol
_atom_site_fract_x
_atom_site_fract_y
_atom_site_fract_z
_atom_site_U_iso_or_equiv
_atom_site_adp_type
_atom_site_occupancy
_atom_site_symmetry_multiplicity
_atom_site_calc_flag
_atom_site_refinement_flags
_atom_site_disorder_assembly
_atom_site_disorder_group
U1 U 0.6667 0.3333 0.0833 0.01544(6) Uani 1 6 d S . .
S1 S 0.51055(4) 0.21213(4) 0.045787(9) 0.02411(12) Uani 1 1 d . . .
P1 P 0.42128(4) 0.25357(4) 0.062855(9) 0.01849(11) Uani 1 1 d . . .
N1 N 0.49129(15) 0.3333 0.0833 0.0183(5) Uani 1 2 d S . .
C1 C 0.30712(17) 0.14302(15) 0.07464(4) 0.0233(4) Uani 1 1 d . . .
C2 C 0.29279(19) 0.12093(18) 0.09892(4) 0.0284(5) Uani 1 1 d . . .
H2 H 0.3434 0.1631 0.1097 0.034 Uiso 1 1 calc R . .
C3 C 0.20328(19) 0.03624(18) 0.10699(4) 0.0369(6) Uani 1 1 d . . .
H3 H 0.1932 0.0225 0.1232 0.044 Uiso 1 1 calc R . .
C4 C 0.12844(19) -0.02828(19) 0.09087(5) 0.0390(6) Uani 1 1 d . . .
H4 H 0.0686 -0.0855 0.0963 0.047 Uiso 1 1 calc R . .
C5 C 0.14281(19) -0.00756(18) 0.06687(5) 0.0371(6) Uani 1 1 d . . .
H5 H 0.0924 -0.0505 0.0561 0.045 Uiso 1 1 calc R . .
C6 C 0.23187(18) 0.07684(18) 0.05872(4) 0.0305(5) Uani 1 1 d . . .
H6 H 0.2417 0.0896 0.0424 0.037 Uiso 1 1 calc R . .
C7 C 0.36743(16) 0.30819(15) 0.04235(3) 0.0220(4) Uani 1 1 d . . .
C8 C 0.41452(17) 0.34915(17) 0.02057(4) 0.0258(5) Uani 1 1 d . . .
H8 H 0.4740 0.3485 0.0162 0.031 Uiso 1 1 calc R . .
C9 C 0.3720(2) 0.3913(2) 0.00527(4) 0.0360(6) Uani 1 1 d . . .
H9 H 0.4032 0.4187 -0.0093 0.043 Uiso 1 1 calc R . .
C10 C 0.2837(2) 0.3923(2) 0.01175(4) 0.0410(6) Uani 1 1 d . . .
H10 H 0.2555 0.4203 0.0015 0.049 Uiso 1 1 calc R . .
C11 C 0.2371(2) 0.3517(2) 0.03338(4) 0.0359(6) Uani 1 1 d . . .
H11 H 0.1775 0.3523 0.0376 0.043 Uiso 1 1 calc R . .
C12 C 0.27886(17) 0.31031(17) 0.04876(4) 0.0281(5) Uani 1 1 d . . .
H12 H 0.2477 0.2838 0.0634 0.034 Uiso 1 1 calc R . .

loop_
_atom_site_aniso_label
_atom_site_aniso_U_11
_atom_site_aniso_U_22
_atom_site_aniso_U_33
_atom_site_aniso_U_23
_atom_site_aniso_U_13
_atom_site_aniso_U_12
U1 0.01675(7) 0.01675(7) 0.01283(9) 0.000 0.000 0.00837(4)
S1 0.0274(3) 0.0281(3) 0.0211(2) -0.0079(2) -0.0062(2) 0.0170(2)
P1 0.0191(3) 0.0179(3) 0.0181(2) -0.0012(2) -0.0028(2) 0.0089(2)
N1 0.0184(9) 0.0187(12) 0.0178(11) -0.0003(9) -0.0001(5) 0.0093(6)
C1 0.0200(10) 0.0194(10) 0.0281(11) -0.0002(8) -0.0034(9) 0.0082(8)
C2 0.0291(12) 0.0242(11) 0.0263(11) 0.0013(9) -0.0041(10) 0.0093(10)
C3 0.0368(14) 0.0287(13) 0.0334(13) 0.0063(10) 0.0008(11) 0.0077(11)
C4 0.0304(13) 0.0260(12) 0.0483(15) 0.0070(11) -0.0007(11) 0.0049(11)
C5 0.0305(13) 0.0253(12) 0.0440(14) -0.0048(10) -0.0136(11) 0.0053(10)
C6 0.0310(12) 0.0236(11) 0.0299(12) 0.0005(10) -0.0069(10) 0.0085(10)
C7 0.0238(11) 0.0203(10) 0.0216(10) 0.0001(8) -0.0040(8) 0.0107(9)
C8 0.0267(11) 0.0279(11) 0.0241(10) 0.0019(9) 0.0004(9) 0.0146(10)
C9 0.0444(15) 0.0400(14) 0.0256(12) 0.0083(10) 0.0013(11) 0.0226(13)
C10 0.0505(16) 0.0513(16) 0.0336(13) 0.0099(12) -0.0062(12) 0.0348(14)
C11 0.0380(14) 0.0465(15) 0.0338(12) 0.0047(11) -0.0003(11) 0.0291(12)
C12 0.0297(12) 0.0308(12) 0.0256(11) 0.0009(9) -0.0010(9) 0.0165(10)

loop_
_geom_bond_atom_site_label_1
_geom_bond_atom_site_label_2
_geom_bond_distance
_geom_bond_site_symmetry_2
_geom_bond_publ_flag
U1 N1 2.632(2) 2_655 ?
U1 N1 2.632(2) 3_665 ?
U1 N1 2.632(2) . ?
U1 S1 2.9954(5) 18_554 ?
U1 S1 2.9955(5) 16_544 ?
U1 S1 2.9955(5) 17_654 ?
U1 S1 2.9956(5) 2_655 ?
U1 S1 2.9956(5) . ?
U1 S1 2.9956(5) 3_665 ?
S1 P1 1.9828(7) . ?
P1 N1 1.6122(8) . ?
P1 C1 1.812(2) . ?
P1 C7 1.819(2) . ?
N1 P1 1.6120(8) 18_554 ?
C1 C6 1.392(3) . ?
C1 C2 1.393(3) . ?
C2 C3 1.385(3) . ?
C3 C4 1.389(3) . ?
C4 C5 1.375(3) . ?
C5 C6 1.381(3) . ?
C7 C8 1.391(3) . ?
C7 C12 1.393(3) . ?
C8 C9 1.395(3) . ?
C9 C10 1.381(4) . ?
C10 C11 1.381(3) . ?
C11 C12 1.382(3) . ?
